data_7054744
loop_
_publ_author_name
'Kole\<sa-Dobravc, Tanja'
'Meden, Anton'
'Perdih, Franc'

_publ_section_title
;
 Influence of noncovalent interactions on the structures of metal--organic
 hybrids based on a [VO2(2,6-pydc)]&#x2212;tecton with cations of
 imidazole, pyridine and its derivatives
;
_journal_issue 6
_journal_name_full 'New J. Chem.'
_journal_page_first 4265
_journal_paper_doi 10.1039/C5NJ00164A
_journal_volume 39
_journal_year 2015
_chemical_formula_moiety 'C7 H3 N O6 V, C7 H11 N2, H2 O'
_chemical_formula_sum 'C14 H16 N3 O7 V'
_chemical_formula_weight 389.24
_chemical_name_systematic
;
 ?
;
_space_group_IT_number 57
_symmetry_cell_setting orthorhombic
_symmetry_space_group_name_Hall '-P 2c 2b'
_symmetry_space_group_name_H-M 'P b c m'
_atom_sites_solution_hydrogens geom
_atom_sites_solution_primary direct
_atom_sites_solution_secondary difmap
_audit_creation_method SHELXL-97
_cell_angle_alpha 90.00
_cell_angle_beta 90.00
_cell_angle_gamma 90.00
_cell_formula_units_Z 4
_cell_length_a 8.17150(10)
_cell_length_b 29.4539(5)
_cell_length_c 6.63980(10)
_cell_measurement_reflns_used 2137
_cell_measurement_temperature 293(2)
_cell_measurement_theta_max 27.48
_cell_measurement_theta_min 0.41
_cell_volume 1598.08(4)
_computing_cell_refinement 'DENZO-SMN (Otwinowski & Minor, 1997)'
_computing_data_collection 'KappaCCD Reference Manual (Nonius, 1998)'
_computing_data_reduction 'DENZO-SMN (Otwinowski & Minor, 1997)'
_computing_molecular_graphics 'ORTEP-3 for Windows version 2.02 (Farrugia, 2008)'
_computing_publication_material 'WinGX publication routines (Farrugia, 1999)'
_computing_structure_refinement 'SHELXL-97 (Sheldrick, 2008)'
_computing_structure_solution 'SIR97 (Altomare et al., 1999)'
_diffrn_ambient_temperature 293(2)
_diffrn_detector_area_resol_mean 0.055
_diffrn_measured_fraction_theta_full 0.993
_diffrn_measured_fraction_theta_max 0.993
_diffrn_measurement_device_type
;
Nonius KappaCCD area-detector diffractometer
;
_diffrn_measurement_method '\f scans + \w scans'
_diffrn_radiation_monochromator graphite
_diffrn_radiation_source 'fine-focus sealed tube'
_diffrn_radiation_type MoK\a
_diffrn_radiation_wavelength 0.71073
_diffrn_reflns_av_R_equivalents 0.0177
_diffrn_reflns_av_sigmaI/netI 0.0242
_diffrn_reflns_limit_h_max 10
_diffrn_reflns_limit_h_min -10
_diffrn_reflns_limit_k_max 38
_diffrn_reflns_limit_k_min -37
_diffrn_reflns_limit_l_max 8
_diffrn_reflns_limit_l_min -8
_diffrn_reflns_number 3499
_diffrn_reflns_theta_full 27.48
_diffrn_reflns_theta_max 27.48
_diffrn_reflns_theta_min 3.72
_exptl_absorpt_coefficient_mu 0.665
_exptl_absorpt_correction_T_max 0.9803
_exptl_absorpt_correction_T_min 0.8514
_exptl_absorpt_correction_type multi-scan
_exptl_absorpt_process_details 'SCALEPACK (Otwinowski & Minor, 1997)'
_exptl_crystal_colour colorless
_exptl_crystal_density_diffrn 1.618
_exptl_crystal_density_method 'not measured'
_exptl_crystal_description plate
_exptl_crystal_F_000 800
_exptl_crystal_size_max 0.25
_exptl_crystal_size_mid 0.18
_exptl_crystal_size_min 0.03
_refine_diff_density_max 0.269
_refine_diff_density_min -0.344
_refine_diff_density_rms 0.047
_refine_ls_extinction_method none
_refine_ls_goodness_of_fit_ref 1.054
_refine_ls_hydrogen_treatment mixed
_refine_ls_matrix_type full
_refine_ls_number_parameters 160
_refine_ls_number_reflns 1987
_refine_ls_number_restraints 3
_refine_ls_restrained_S_all 1.054
_refine_ls_R_factor_all 0.0429
_refine_ls_R_factor_gt 0.0323
_refine_ls_shift/su_max 0.001
_refine_ls_shift/su_mean 0.000
_refine_ls_structure_factor_coef Fsqd
_refine_ls_weighting_details 'calc w=1/[\s^2^(Fo^2^)+(0.0420P)^2^+0.6208P] where P=(Fo^2^+2Fc^2^)/3'
_refine_ls_weighting_scheme calc
_refine_ls_wR_factor_gt 0.0825
_refine_ls_wR_factor_ref 0.0879
_reflns_number_gt 1620
_reflns_number_total 1987
_reflns_threshold_expression >2\s(I)
_cod_data_source_file c5nj00164a3.cif
_cod_data_source_block 4.H2O
_cod_depositor_comments 'Adding full bibliography for 7054735--7054745.cif.'
_cod_database_code 7054744

loop_
_symmetry_equiv_pos_as_xyz
'x, y, z'
'-x, -y, z+1/2'
'x, -y+1/2, -z'
'-x, y+1/2, -z+1/2'
'-x, -y, -z'
'x, y, -z-1/2'
'-x, y-1/2, z'
'x, -y-1/2, z-1/2'

loop_
_atom_site_label
_atom_site_type_symbol
_atom_site_fract_x
_atom_site_fract_y
_atom_site_fract_z
_atom_site_U_iso_or_equiv
_atom_site_adp_type
_atom_site_occupancy
_atom_site_symmetry_multiplicity
_atom_site_calc_flag
_atom_site_refinement_flags
_atom_site_disorder_assembly
_atom_site_disorder_group
V1 V 0.52673(4) 0.863150(12) 0.7500 0.03261(14) Uani 1 2 d S . .
N1 N 0.2810(2) 0.84335(6) 0.7500 0.0294(4) Uani 1 2 d S . .
N2 N 0.9769(3) 0.63767(7) 0.7500 0.0443(5) Uani 1 2 d S . .
H2 H 0.9089 0.6600 0.7500 0.066 Uiso 1 2 calc SR . .
N3 N 1.3014(2) 0.53105(6) 0.7500 0.0356(4) Uani 1 2 d S . .
O1 O 0.52984(19) 0.79521(5) 0.7500 0.0478(5) Uani 1 2 d S . .
O2 O 0.3921(2) 0.72961(6) 0.7500 0.0635(6) Uani 1 2 d S . .
O3 O 0.39967(19) 0.92067(5) 0.7500 0.0401(4) Uani 1 2 d S . .
O4 O 0.1586(2) 0.95647(5) 0.7500 0.0461(5) Uani 1 2 d S . .
O5 O 0.63638(15) 0.87152(4) 0.5514(2) 0.0507(3) Uani 1 1 d . . .
O6 O 0.7596(3) 0.71090(10) 0.6878(6) 0.0709(16) Uani 0.50 1 d PD A -1
H6A H 0.696(5) 0.6900(11) 0.668(8) 0.106 Uiso 0.50 1 d PD B -1
H6B H 0.697(5) 0.7327(10) 0.686(9) 0.106 Uiso 0.50 1 d PD C -1
C1 C 0.3983(3) 0.77075(8) 0.7500 0.0434(6) Uani 1 2 d S . .
C2 C 0.2446(3) 0.79946(7) 0.7500 0.0342(5) Uani 1 2 d S . .
C3 C 0.0841(3) 0.78515(8) 0.7500 0.0474(7) Uani 1 2 d S . .
H3 H 0.0580 0.7544 0.7500 0.057 Uiso 1 2 calc SR . .
C4 C -0.0377(3) 0.81809(9) 0.7500 0.0476(7) Uani 1 2 d S . .
H4 H -0.1470 0.8093 0.7500 0.057 Uiso 1 2 calc SR . .
C5 C 0.0016(3) 0.86381(8) 0.7500 0.0370(5) Uani 1 2 d S . .
H5 H -0.0795 0.8859 0.7500 0.044 Uiso 1 2 calc SR . .
C6 C 0.1654(3) 0.87551(7) 0.7500 0.0295(5) Uani 1 2 d S . .
C7 C 0.2402(3) 0.92216(7) 0.7500 0.0313(5) Uani 1 2 d S . .
C8 C 1.1385(4) 0.64586(8) 0.7500 0.0427(6) Uani 1 2 d S . .
H8 H 1.1753 0.6757 0.7500 0.051 Uiso 1 2 calc SR . .
C9 C 1.2492(3) 0.61162(7) 0.7500 0.0351(5) Uani 1 2 d S . .
H9 H 1.3605 0.6182 0.7500 0.042 Uiso 1 2 calc SR . .
C10 C 1.1961(3) 0.56567(8) 0.7500 0.0309(5) Uani 1 2 d S . .
C11 C 1.0238(3) 0.55863(8) 0.7500 0.0367(5) Uani 1 2 d S . .
H11 H 0.9820 0.5293 0.7500 0.044 Uiso 1 2 calc SR . .
C12 C 0.9206(3) 0.59460(9) 0.7500 0.0422(6) Uani 1 2 d S . .
H12 H 0.8083 0.5895 0.7500 0.051 Uiso 1 2 calc SR . .
C13 C 1.4784(3) 0.53876(9) 0.7500 0.0439(6) Uani 1 2 d S . .
H13A H 1.5338 0.5110 0.7824 0.066 Uiso 0.50 1 calc PR D -1
H13B H 1.5053 0.5614 0.8484 0.066 Uiso 0.50 1 calc PR D -1
H13C H 1.5123 0.5489 0.6191 0.066 Uiso 0.50 1 calc PR D -1
C14 C 1.2437(3) 0.48417(9) 0.7500 0.0545(8) Uani 1 2 d S . .
H14A H 1.1551 0.4811 0.8439 0.082 Uiso 0.50 1 calc PR E -1
H14B H 1.3316 0.4644 0.7886 0.082 Uiso 0.50 1 calc PR E -1
H14C H 1.2065 0.4762 0.6175 0.082 Uiso 0.50 1 calc PR E -1

loop_
_atom_site_aniso_label
_atom_site_aniso_U_11
_atom_site_aniso_U_22
_atom_site_aniso_U_33
_atom_site_aniso_U_23
_atom_site_aniso_U_13
_atom_site_aniso_U_12
V1 0.0190(2) 0.0308(2) 0.0481(3) 0.000 0.000 0.00013(14)
N1 0.0221(9) 0.0261(9) 0.0399(10) 0.000 0.000 0.0023(7)
N2 0.0430(13) 0.0382(11) 0.0518(13) 0.000 0.000 0.0125(9)
N3 0.0304(10) 0.0289(9) 0.0475(12) 0.000 0.000 0.0018(8)
O1 0.0233(8) 0.0326(9) 0.0875(14) 0.000 0.000 0.0054(7)
O2 0.0453(11) 0.0261(9) 0.1191(19) 0.000 0.000 0.0046(8)
O3 0.0283(9) 0.0278(8) 0.0643(11) 0.000 0.000 -0.0030(6)
O4 0.0411(10) 0.0303(8) 0.0670(12) 0.000 0.000 0.0100(7)
O5 0.0367(6) 0.0554(7) 0.0600(9) 0.0075(7) 0.0141(6) 0.0037(5)
O6 0.0418(14) 0.0514(14) 0.120(5) -0.0159(18) 0.0021(17) 0.0110(11)
C1 0.0291(13) 0.0321(12) 0.0690(18) 0.000 0.000 0.0049(10)
C2 0.0243(11) 0.0277(11) 0.0505(14) 0.000 0.000 0.0006(8)
C3 0.0297(12) 0.0299(12) 0.082(2) 0.000 0.000 -0.0039(10)
C4 0.0210(12) 0.0427(13) 0.079(2) 0.000 0.000 -0.0030(10)
C5 0.0229(11) 0.0370(12) 0.0510(14) 0.000 0.000 0.0054(9)
C6 0.0219(11) 0.0314(10) 0.0352(12) 0.000 0.000 0.0039(8)
C7 0.0272(12) 0.0297(11) 0.0369(12) 0.000 0.000 0.0034(9)
C8 0.0528(16) 0.0288(11) 0.0464(14) 0.000 0.000 -0.0001(11)
C9 0.0336(12) 0.0319(12) 0.0397(13) 0.000 0.000 -0.0050(9)
C10 0.0315(12) 0.0313(11) 0.0301(11) 0.000 0.000 -0.0004(9)
C11 0.0311(12) 0.0343(11) 0.0446(13) 0.000 0.000 -0.0031(9)
C12 0.0300(12) 0.0481(14) 0.0484(14) 0.000 0.000 0.0005(10)
C13 0.0295(12) 0.0446(13) 0.0576(16) 0.000 0.000 0.0045(10)
C14 0.0452(16) 0.0296(12) 0.089(2) 0.000 0.000 0.0026(11)

loop_
_atom_type_symbol
_atom_type_description
_atom_type_scat_dispersion_real
_atom_type_scat_dispersion_imag
_atom_type_scat_source
C C 0.0033 0.0016 'International Tables Vol C Tables 4.2.6.8 and 6.1.1.4'
H H 0.0000 0.0000 'International Tables Vol C Tables 4.2.6.8 and 6.1.1.4'
N N 0.0061 0.0033 'International Tables Vol C Tables 4.2.6.8 and 6.1.1.4'
O O 0.0106 0.0060 'International Tables Vol C Tables 4.2.6.8 and 6.1.1.4'
V V 0.3005 0.5294 'International Tables Vol C Tables 4.2.6.8 and 6.1.1.4'

loop_
_geom_angle_atom_site_label_1
_geom_angle_atom_site_label_2
_geom_angle_atom_site_label_3
_geom_angle
_geom_angle_site_symmetry_1
O5 V1 O5 109.66(10) 6_557
O5 V1 O3 99.20(5) 6_557
O5 V1 O3 99.20(5) .
O5 V1 O1 98.39(5) 6_557
O5 V1 O1 98.39(5) .
O3 V1 O1 149.22(7) .
O5 V1 N1 125.17(5) 6_557
O5 V1 N1 125.17(5) .
O3 V1 N1 74.69(7) .
O1 V1 N1 74.53(7) .
C2 N1 C6 122.13(19) .
C2 N1 V1 119.13(14) .
C6 N1 V1 118.74(14) .
C8 N2 C12 120.3(2) .
C8 N2 H2 119.9 .
C12 N2 H2 119.9 .
C10 N3 C14 121.0(2) .
C10 N3 C13 121.2(2) .
C14 N3 C13 117.8(2) .
C1 O1 V1 123.10(15) .
C7 O3 V1 123.44(14) .
H6A O6 H6B 101(4) .
O2 C1 O1 126.2(2) .
O2 C1 C2 121.6(2) .
O1 C1 C2 112.2(2) .
N1 C2 C3 120.8(2) .
N1 C2 C1 111.02(19) .
C3 C2 C1 128.2(2) .
C2 C3 C4 117.9(2) .
C2 C3 H3 121.0 .
C4 C3 H3 121.0 .
C5 C4 C3 120.9(2) .
C5 C4 H4 119.6 .
C3 C4 H4 119.6 .
C6 C5 C4 117.9(2) .
C6 C5 H5 121.1 .
C4 C5 H5 121.1 .
N1 C6 C5 120.5(2) .
N1 C6 C7 111.09(18) .
C5 C6 C7 128.42(19) .
O4 C7 O3 125.3(2) .
O4 C7 C6 122.6(2) .
O3 C7 C6 112.05(18) .
N2 C8 C9 121.6(2) .
N2 C8 H8 119.2 .
C9 C8 H8 119.2 .
C8 C9 C10 120.3(2) .
C8 C9 H9 119.9 .
C10 C9 H9 119.9 .
N3 C10 C9 122.0(2) .
N3 C10 C11 121.8(2) .
C9 C10 C11 116.2(2) .
C12 C11 C10 120.1(2) .
C12 C11 H11 119.9 .
C10 C11 H11 119.9 .
N2 C12 C11 121.6(2) .
N2 C12 H12 119.2 .
C11 C12 H12 119.2 .
N3 C13 H13A 109.5 .
N3 C13 H13B 109.5 .
N3 C13 H13C 109.5 .
N3 C14 H14A 109.5 .
N3 C14 H14B 109.5 .
N3 C14 H14C 109.5 .

loop_
_geom_bond_atom_site_label_1
_geom_bond_atom_site_label_2
_geom_bond_distance
_geom_bond_site_symmetry_2
V1 O5 1.6133(13) 6_557
V1 O5 1.6133(13) .
V1 O3 1.9869(16) .
V1 O1 2.0013(17) .
V1 N1 2.0912(18) .
N1 C2 1.327(3) .
N1 C6 1.338(3) .
N2 C8 1.343(4) .
N2 C12 1.349(3) .
N2 H2 0.8600 .
N3 C10 1.334(3) .
N3 C14 1.459(3) .
N3 C13 1.465(3) .
O1 C1 1.294(3) .
O2 C1 1.213(3) .
O3 C7 1.304(3) .
O4 C7 1.211(3) .
O6 H6A 0.815(10) .
O6 H6B 0.818(10) .
C1 C2 1.514(3) .
C2 C3 1.378(3) .
C3 C4 1.390(4) .
C3 H3 0.9300 .
C4 C5 1.384(3) .
C4 H4 0.9300 .
C5 C6 1.381(3) .
C5 H5 0.9300 .
C6 C7 1.504(3) .
C8 C9 1.355(3) .
C8 H8 0.9300 .
C9 C10 1.421(3) .
C9 H9 0.9300 .
C10 C11 1.423(3) .
C11 C12 1.354(3) .
C11 H11 0.9300 .
C12 H12 0.9300 .
C13 H13A 0.9600 .
C13 H13B 0.9600 .
C13 H13C 0.9600 .
C14 H14A 0.9600 .
C14 H14B 0.9600 .
C14 H14C 0.9600 .

loop_
_geom_hbond_atom_site_label_D
_geom_hbond_atom_site_label_H
_geom_hbond_atom_site_label_A
_geom_hbond_distance_DH
_geom_hbond_distance_HA
_geom_hbond_distance_DA
_geom_hbond_angle_DHA
_geom_hbond_site_symmetry_A
N2 H2 O6 0.86 1.98 2.824(3) 167.9 6_557
N2 H2 O6 0.86 1.98 2.824(3) 167.9 .
O6 H6A O5 0.815(10) 2.38(3) 3.071(3) 144(5) 3_566
O6 H6B O1 0.818(10) 2.334(15) 3.140(3) 169(5) .
O6 H6B O2 0.818(10) 2.53(4) 3.080(3) 126(4) .

loop_
_geom_torsion_atom_site_label_1
_geom_torsion_atom_site_label_2
_geom_torsion_atom_site_label_3
_geom_torsion_atom_site_label_4
_geom_torsion
_geom_torsion_site_symmetry_1
O5 V1 N1 C2 -89.44(7) 6_557
O5 V1 N1 C2 89.44(7) .
O3 V1 N1 C2 180.0 .
O1 V1 N1 C2 0.0 .
O5 V1 N1 C6 90.56(7) 6_557
O5 V1 N1 C6 -90.56(7) .
O3 V1 N1 C6 0.0 .
O1 V1 N1 C6 180.0 .
O5 V1 O1 C1 124.28(5) 6_557
O5 V1 O1 C1 -124.28(5) .
O3 V1 O1 C1 0.0 .
N1 V1 O1 C1 0.0 .
O5 V1 O3 C7 -124.10(5) 6_557
O5 V1 O3 C7 124.10(5) .
O1 V1 O3 C7 0.0 .
N1 V1 O3 C7 0.0 .
V1 O1 C1 O2 180.0 .
V1 O1 C1 C2 0.0 .
C6 N1 C2 C3 0.0 .
V1 N1 C2 C3 180.0 .
C6 N1 C2 C1 180.0 .
V1 N1 C2 C1 0.0 .
O2 C1 C2 N1 180.0 .
O1 C1 C2 N1 0.0 .
O2 C1 C2 C3 0.0 .
O1 C1 C2 C3 180.0 .
N1 C2 C3 C4 0.0 .
C1 C2 C3 C4 180.0 .
C2 C3 C4 C5 0.0 .
C3 C4 C5 C6 0.0 .
C2 N1 C6 C5 0.0 .
V1 N1 C6 C5 180.0 .
C2 N1 C6 C7 180.0 .
V1 N1 C6 C7 0.0 .
C4 C5 C6 N1 0.0 .
C4 C5 C6 C7 180.0 .
V1 O3 C7 O4 180.0 .
V1 O3 C7 C6 0.0 .
N1 C6 C7 O4 180.0 .
C5 C6 C7 O4 0.0 .
N1 C6 C7 O3 0.0 .
C5 C6 C7 O3 180.0 .
C12 N2 C8 C9 0.0 .
N2 C8 C9 C10 0.0 .
C14 N3 C10 C9 180.0 .
C13 N3 C10 C9 0.0 .
C14 N3 C10 C11 0.0 .
C13 N3 C10 C11 180.0 .
C8 C9 C10 N3 180.0 .
C8 C9 C10 C11 0.0 .
N3 C10 C11 C12 180.0 .
C9 C10 C11 C12 0.0 .
C8 N2 C12 C11 0.0 .
C10 C11 C12 N2 0.0 .
